data_4113795
loop_
_publ_author_name
'Xiaoying Huang'
'Jing Li'
'Yong Zhang'
'Angelo Mascarenhas'

_publ_contact_author 'Li Jing'
_publ_contact_author_address
;
Department of Chemistry and Chemical Biology,
Rutgers University,
Piscataway, NJ 08854, USA
;
_publ_contact_author_email jingli@rutchem.rutgers.edu
_publ_contact_author_fax +1(732)445-5312
_publ_contact_author_phone +1(732)445-2774
_publ_section_title
;
 From 1D Chain to 3D Network: Tuning Hybrid II-VI Nanostructures and Their
 Optical Properties
;
_journal_name_full 'Journal of the American Chemical Society'
_journal_page_first 7049
_journal_page_last 7055
_journal_paper_doi 10.1021/ja0343611
_journal_volume 125
_journal_year 2003
_chemical_formula_moiety ZnTe(MeNH2)
_chemical_formula_sum 'C H5 N Te Zn'
_chemical_formula_weight 224.03
_chemical_name_systematic
; 
 ? 
;
_space_group_IT_number 61
_symmetry_cell_setting orthorhombic
_symmetry_space_group_name_Hall '-P 2ac 2ab'
_symmetry_space_group_name_H-M 'P b c a'
_atom_sites_solution_hydrogens geom
_atom_sites_solution_primary direct
_atom_sites_solution_secondary difmap
_audit_creation_method SHELXL-97
_cell_angle_alpha 90.00
_cell_angle_beta 90.00
_cell_angle_gamma 90.00
_cell_formula_units_Z 8
_cell_length_a 7.1790(10)
_cell_length_b 6.9460(10)
_cell_length_c 18.913(4)
_cell_measurement_reflns_used 25
_cell_measurement_temperature 293(2)
_cell_measurement_theta_max 11.83
_cell_measurement_theta_min 7.96
_cell_volume 943.1(3)
_computing_cell_refinement CAD4/PC
_computing_data_collection CAD4/PC
_computing_data_reduction XCAD4/PC
_computing_molecular_graphics 'Material Studio '
_computing_publication_material 'Windows Wors2000 '
_computing_structure_refinement 'SHELXL-97 (Sheldrick, 1997)'
_computing_structure_solution 'SHELXS-97 (Sheldrick, 1990)'
_diffrn_ambient_temperature 293(2)
_diffrn_measured_fraction_theta_full 0.999
_diffrn_measured_fraction_theta_max 0.999
_diffrn_measurement_device_type 'Enraf-Nonius CAD4 '
_diffrn_measurement_method \w
_diffrn_radiation_monochromator graphite
_diffrn_radiation_source 'fine-focus sealed tube'
_diffrn_radiation_type MoK\a
_diffrn_radiation_wavelength 0.71073
_diffrn_reflns_av_R_equivalents 0.0285
_diffrn_reflns_av_sigmaI/netI 0.0345
_diffrn_reflns_limit_h_max 10
_diffrn_reflns_limit_h_min 0
_diffrn_reflns_limit_k_max 9
_diffrn_reflns_limit_k_min 0
_diffrn_reflns_limit_l_max 26
_diffrn_reflns_limit_l_min -26
_diffrn_reflns_number 2725
_diffrn_reflns_theta_full 29.97
_diffrn_reflns_theta_max 29.97
_diffrn_reflns_theta_min 2.15
_diffrn_standards_decay_% +-3.0
_diffrn_standards_interval_count 300
_diffrn_standards_interval_time 60
_diffrn_standards_number 3
_exptl_absorpt_coefficient_mu 11.073
_exptl_absorpt_correction_T_max 1.000
_exptl_absorpt_correction_T_min 0.629
_exptl_absorpt_correction_type psi-scan
_exptl_crystal_colour grayish
_exptl_crystal_density_diffrn 3.156
_exptl_crystal_description columnar
_exptl_crystal_F_000 800
_exptl_crystal_size_max 0.30
_exptl_crystal_size_mid 0.04
_exptl_crystal_size_min 0.002
_refine_diff_density_max 5.722
_refine_diff_density_min -1.303
_refine_diff_density_rms 0.314
_refine_ls_extinction_coef 0.0011(3)
_refine_ls_extinction_expression Fc^*^=kFc[1+0.001xFc^2^\l^3^/sin(2\q)]^-1/4^
_refine_ls_extinction_method SHELXL
_refine_ls_goodness_of_fit_ref 1.070
_refine_ls_hydrogen_treatment mixed
_refine_ls_matrix_type full
_refine_ls_number_parameters 38
_refine_ls_number_reflns 1075
_refine_ls_number_restraints 0
_refine_ls_restrained_S_all 1.070
_refine_ls_R_factor_all 0.0585
_refine_ls_R_factor_gt 0.0447
_refine_ls_shift/su_max 0.001
_refine_ls_shift/su_mean 0.000
_refine_ls_structure_factor_coef Fsqd
_refine_ls_weighting_details 'calc w=1/[\s^2^(Fo^2^)+(0.0750P)^2^+0.5000P] where P=(Fo^2^+2Fc^2^)/3'
_refine_ls_weighting_scheme calc
_refine_ls_wR_factor_gt 0.1141
_refine_ls_wR_factor_ref 0.1221
_reflns_number_gt 1075
_reflns_number_total 1364
_reflns_threshold_expression >2sigma(I)
_cod_data_source_file ja0343611si20030320_033908_3.cif
_cod_data_source_block compound3_xh4-33b
_cod_database_code 4113795

loop_
_symmetry_equiv_pos_as_xyz
'x, y, z'
'-x+1/2, -y, z+1/2'
'-x, y+1/2, -z+1/2'
'x+1/2, -y+1/2, -z'
'-x, -y, -z'
'x-1/2, y, -z-1/2'
'x, -y-1/2, z-1/2'
'-x-1/2, y-1/2, z'

loop_
_atom_site_label
_atom_site_type_symbol
_atom_site_fract_x
_atom_site_fract_y
_atom_site_fract_z
_atom_site_U_iso_or_equiv
_atom_site_adp_type
_atom_site_occupancy
_atom_site_symmetry_multiplicity
_atom_site_calc_flag
_atom_site_refinement_flags
Zn Zn 0.40658(10) 0.18304(10) 0.79651(4) 0.0220(2) Uani 1 1 d .
Te Te 0.56464(5) 0.30911(5) 0.67955(2) 0.02015(18) Uani 1 1 d .
N N 0.5618(7) 0.3120(8) 0.8766(3) 0.0282(13) Uani 1 1 d .
H1 H 0.6830 0.2909 0.8672 0.034 Uiso 1 1 calc R
H2 H 0.5432 0.4399 0.8738 0.034 Uiso 1 1 calc R
C C 0.529(2) 0.255(2) 0.9484(5) 0.070(3) Uani 1 1 d .
H3 H 0.6098 0.3258 0.9793 0.104 Uiso 1 1 calc R
H4 H 0.5525 0.1197 0.9534 0.104 Uiso 1 1 calc R
H5 H 0.4014 0.2814 0.9607 0.104 Uiso 1 1 calc R

loop_
_atom_site_aniso_label
_atom_site_aniso_U_11
_atom_site_aniso_U_22
_atom_site_aniso_U_33
_atom_site_aniso_U_23
_atom_site_aniso_U_13
_atom_site_aniso_U_12
Zn 0.0189(3) 0.0174(4) 0.0298(4) 0.0007(3) -0.0005(3) 0.0003(2)
Te 0.0159(2) 0.0150(3) 0.0295(3) -0.00004(14) 0.00022(12) -0.00012(12)
N 0.024(3) 0.028(3) 0.033(3) -0.002(2) -0.003(2) -0.002(2)
C 0.095(9) 0.085(8) 0.029(4) 0.003(5) -0.008(5) -0.017(7)

loop_
_atom_type_symbol
_atom_type_description
_atom_type_scat_dispersion_real
_atom_type_scat_dispersion_imag
_atom_type_scat_source
C C 0.0033 0.0016 'International Tables Vol C Tables 4.2.6.8 and 6.1.1.4'
H H 0.0000 0.0000 'International Tables Vol C Tables 4.2.6.8 and 6.1.1.4'
N N 0.0061 0.0033 'International Tables Vol C Tables 4.2.6.8 and 6.1.1.4'
Zn Zn 0.2839 1.4301 'International Tables Vol C Tables 4.2.6.8 and 6.1.1.4'
Te Te -0.5308 1.6751 'International Tables Vol C Tables 4.2.6.8 and 6.1.1.4'

loop_
_geom_angle_atom_site_label_1
_geom_angle_atom_site_label_2
_geom_angle_atom_site_label_3
_geom_angle
_geom_angle_site_symmetry_1
_geom_angle_site_symmetry_3
N Zn Te 103.72(17) . .
N Zn Te 104.84(16) . 3_646
Te Zn Te 115.87(3) . 3_646
N Zn Te 103.27(16) . 6_557
Te Zn Te 115.67(3) . 6_557
Te Zn Te 111.61(3) 3_646 6_557
Zn Te Zn 102.49(2) . 3_656
Zn Te Zn 98.39(2) . 6_657
Zn Te Zn 102.90(2) 3_656 6_657
C N Zn 118.8(6) . .
C N H1 107.6 . .
Zn N H1 107.6 . .
C N H2 107.6 . .
Zn N H2 107.6 . .
H1 N H2 107.1 . .
N C H3 109.5 . .
N C H4 109.5 . .
H3 C H4 109.5 . .
N C H5 109.5 . .
H3 C H5 109.5 . .
H4 C H5 109.5 . .

loop_
_geom_bond_atom_site_label_1
_geom_bond_atom_site_label_2
_geom_bond_distance
_geom_bond_site_symmetry_2
Zn N 2.083(6) .
Zn Te 2.6358(10) .
Zn Te 2.6446(9) 3_646
Zn Te 2.6454(8) 6_557
Te Zn 2.6446(9) 3_656
Te Zn 2.6454(9) 6_657
N C 1.435(11) .
N H1 0.9000 .
N H2 0.9000 .
C H3 0.9600 .
C H4 0.9600 .
C H5 0.9600 .
